data_1561623
loop_
_publ_author_name
'Kussainova, Ardak M.'
'Akselrud, Lev G.'
'Suen, Nian-Tzu'
'Voss, Leonard'
'Stoyko, Stanislav'
'Bobev, Svilen'

_publ_section_title
;
 Synthesis, crystal and electronic structure of the quaternary sulfides
 Ln2CuMS5 (Ln=La, Ce; M=Sb, Bi)
;
_journal_name_full 'Journal of Solid State Chemistry'
_journal_page_first 269
_journal_page_last 276
_journal_paper_doi 10.1016/j.jssc.2015.10.039
_journal_volume 233
_journal_year 2016
_chemical_formula_sum 'Ce2 Cu S5 Sb'
_chemical_formula_weight 625.87
_space_group_IT_number 46
_space_group_name_Hall 'I 2 -2a'
_space_group_name_H-M_alt 'I m a 2'
_symmetry_cell_setting orthorhombic
_symmetry_space_group_name_H-M 'I m a 2'
_cell_angle_alpha 90
_cell_angle_beta 90
_cell_angle_gamma 90
_cell_formula_units_Z 4
_cell_length_a 13.373(1)
_cell_length_b 7.519(1)
_cell_length_c 7.519(1)
_cell_measurement_temperature 200.0
_cell_volume 756.05(15)
_computing_cell_refinement WinCSD
_computing_data_collection 'Bruker SMART'
_computing_data_reduction WinCSD
_computing_publication_material 'WinCSD (Akselrud et al, 1993)'
_computing_structure_refinement WinCSD
_computing_structure_solution WinCSD
_diffrn_ambient_temperature 200.0
_diffrn_measured_fraction_theta_full 1.0
_diffrn_measured_fraction_theta_max 1.0
_diffrn_measurement_device_type Bruker
_diffrn_radiation_detector CCD
_diffrn_radiation_monochromator 'Graphite Monochromator'
_diffrn_radiation_source 'Sealed Tube'
_diffrn_radiation_type MoK\a
_diffrn_radiation_wavelength 0.710730
_diffrn_reflns_av_R_equivalents 0.0599
_diffrn_reflns_av_sigmaI/netI 0.0529
_diffrn_reflns_limit_h_max 18
_diffrn_reflns_limit_h_min -18
_diffrn_reflns_limit_k_max 10
_diffrn_reflns_limit_k_min -10
_diffrn_reflns_limit_l_max 10
_diffrn_reflns_limit_l_min -10
_diffrn_reflns_number 5644
_diffrn_reflns_theta_full 31.0
_diffrn_reflns_theta_max 31.0
_exptl_absorpt_coefficient_mu 19.58
_exptl_absorpt_correction_T_max 0.97
_exptl_absorpt_correction_T_min 0.42
_exptl_absorpt_correction_type multi-scan
_exptl_absorpt_process_details 'Blessing, R. H. (1995) Acta Cryst. A51, 33-38'
_exptl_crystal_colour Grey
_exptl_crystal_density_diffrn 5.4958
_exptl_crystal_description Block
_exptl_crystal_F_000 1104
_exptl_crystal_size_max 0.055
_exptl_crystal_size_mid 0.055
_exptl_crystal_size_min 0.055
_refine_ls_extinction_method none
_refine_ls_goodness_of_fit_ref 1.00
_refine_ls_matrix_type fullcycle
_refine_ls_number_parameters 47
_refine_ls_number_reflns 655
_refine_ls_R_factor_gt 0.0663
_refine_ls_structure_factor_coef Inet
_refine_ls_weighting_details 1.0042Log(F~o~)^4^
_refine_ls_weighting_scheme calc
_refine_ls_wR_factor_ref 0.0676
_reflns_number_gt 655
_reflns_number_total 655
_reflns_threshold_expression 'F~o~ > 3\s(F~o~)'
_cod_data_source_file JSSC-2016-233-269.cif
_cod_data_source_block Ce2CuSbS5
_cod_database_code 1561623

loop_
_symmetry_equiv_pos_as_xyz
' x, y, z'
' 1/2-x, y, z'
' 1/2+x, -y, z'
'-x, -y, z'
' 1/2+x, 1/2+y, 1/2+z'
'-x, 1/2+y, 1/2+z'
' x, 1/2-y, 1/2+z'
' 1/2-x, 1/2-y, 1/2+z'

loop_
_atom_site_aniso_label
_atom_site_aniso_B_11
_atom_site_aniso_B_22
_atom_site_aniso_B_33
_atom_site_aniso_B_12
_atom_site_aniso_B_13
_atom_site_aniso_B_23
Ce1 0.81(3) 0.88(5) 0.57(4) 0.04(3) 0 0
Ce2 0.85(4) 0.66(4) 1.25(5) 0 0 0.01(2)
Sb 0.94(5) 1.74(8) 0.72(5) 0 0 -0.09(3)
Cu 1.29(9) 1.53(15) 1.52(14) 0.03(6) 0 0
S1 2.0(2) 1.0(2) 0.5(2) 0.15(9) 0.02(8) -0.04(6)
S2 1.3(2) 1.7(2) 0.7(2) 0.10(9) 0.04(8) 0.16(9)
S3 1.4(2) 1.8(3) 0.6(2) 0 0 0.2(2)

loop_
_atom_site_label
_atom_site_type_symbol
_atom_site_fract_x
_atom_site_fract_y
_atom_site_fract_z
_atom_site_thermal_displace_type
_atom_site_B_iso_or_equiv
_atom_site_symmetry_multiplicity
_atom_site_occupancy
Ce1 Ce 0 0 0.3056(3) Bani 0.75(3) 4 1.0
Ce2 Ce 0.25 0.8702(3) 0.6770(4) Bani 0.92(3) 4 1.0
Sb Sb 0.25 0.1789(4) 0.0000(4) Bani 1.13(4) 4 1.0
Cu Cu 0 0 0.8119(7) Bani 1.44(8) 4 1.0
S1 S 0.3943(5) 0.3290(8) 0.1371(8) Bani 1.18(11) 8 1.0
S2 S 0.6042(4) 0.3335(9) 0.4813(8) Bani 1.22(11) 8 1.0
S3 S 0.25 0.015(2) 0.302(2) Bani 1.26(14) 4 1.0

loop_
_atom_type_symbol
_atom_type_description
_atom_type_number_in_cell
_atom_type_scat_dispersion_real
_atom_type_scat_dispersion_imag
_atom_type_scat_source
Ce Ce 8.00 -.249 2.633 International_Tables_Vol_IV_Table_2.3.1
Cu Cu 4.00 .320 1.272 International_Tables_Vol_IV_Table_2.3.1
Sb Sb 4.00 -.587 1.546 International_Tables_Vol_IV_Table_2.3.1
S S 20.00 .125 .125 International_Tables_Vol_IV_Table_2.3.1

loop_
_geom_angle_atom_site_label_1
_geom_angle_atom_site_label_2
_geom_angle_atom_site_label_3
_geom_angle
_geom_angle_site_symmetry_1
_geom_angle_site_symmetry_2
_geom_angle_site_symmetry_3
_geom_angle_publ_flag
S2 Ce1 S2 75.06(2) 5_444 . 8_554 yes
S2 Ce1 S1 78.18(2) 5_444 . 2_555 yes
S2 Ce1 S1 63.91(2) 5_444 . 3_455 yes
S2 Ce1 S1 131.82(2) 5_444 . 5_445 yes
S2 Ce1 S1 126.30(2) 5_444 . 8_555 yes

loop_
_geom_bond_atom_site_label_1
_geom_bond_atom_site_label_2
_geom_bond_distance
_geom_bond_site_symmetry_2
_geom_bond_publ_flag
Ce1 S2 3.075(6) 5_444 yes
Ce1 S1 3.119(6) 2_555 yes
Ce1 S1 3.141(6) 5_445 yes
Ce1 S2 3.159(6) 2_555 yes
Ce1 S3 3.3457(4) . yes
Ce1 Cu 3.713(6) 1_554 yes
Ce1 Cu 3.7598(5) 6_554 yes
Ce1 Cu 3.807(6) . yes
Ce1 Sb 4.275(2) . yes
Ce1 Sb 4.375(2) 5_445 yes
Ce1 Ce2 4.457(1) 5_444 yes
Ce1 Ce2 4.464(2) 1_545 yes
Ce2 S2 2.883(6) 3_465 yes
Ce2 S1 2.988(6) 7_565 yes
Ce2 S2 3.019(6) 5_455 yes
Ce2 S3 3.022(10) 1_565 yes
Ce2 S3 3.052(11) 7_555 yes
Ce2 Sb 3.360(4) 1_566 yes
Ce2 Cu 3.628(2) 1_565 yes
Ce2 Sb 3.642(3) 7_565 yes
Ce2 Ce2 4.172(3) 7_565 yes
Ce2 Sb 4.339(3) 7_555 yes
Sb S1 2.462(6) . yes
Sb S3 2.584(10) . yes
Sb S3 2.734(11) 7_554 yes
Sb S2 3.251(6) 5_444 yes
Sb S1 3.343(6) 7_554 yes
Sb Cu 3.872(2) 1_554 yes
Sb Sb 3.909(4) 7_555 yes
Cu S2 2.266(7) 5_445 yes
Cu S1 2.319(7) 5_445 yes
S1 S2 3.278(8) 7_554 yes
S1 S3 3.289(11) . yes
S1 S3 3.380(10) 7_554 yes
S1 S2 3.625(8) 4_665 yes
S2 S3 3.392(10) 5_555 yes
S2 S3 3.538(11) 3_555 yes
